data_1575331
loop_
_publ_author_name
'Mensing, Luca'
'Sch\"afer, Tim'
'Layh, Marcus'
'Hebenbrock, Marian'

_publ_section_title
;
 Gone with the Wind---Adducts of Volatile Pyridine Derivatives and
 Copper(II) Acetylacetonate
;
_journal_issue 8
_journal_name_full Crystals
_journal_page_first 690
_journal_paper_doi 10.3390/cryst15080690
_journal_volume 15
_journal_year 2025
_chemical_formula_sum 'C20 H22 Cu N2 O4'
_chemical_formula_weight 417.93
_space_group_crystal_system monoclinic
_space_group_IT_number 4
_space_group_name_Hall 'P 2yb'
_space_group_name_H-M_alt 'P 1 21 1'
_atom_sites_solution_hydrogens geom
_atom_sites_solution_primary 'intrinsic phasing'
_audit_creation_method SHELXL-2019/3
_cell_angle_alpha 90
_cell_angle_beta 92.6910(10)
_cell_angle_gamma 90
_cell_formula_units_Z 4
_cell_length_a 11.1929(4)
_cell_length_b 14.2606(6)
_cell_length_c 11.9295(5)
_cell_measurement_reflns_used 9994
_cell_measurement_temperature 100(2)
_cell_measurement_theta_max 30.037
_cell_measurement_theta_min 2.315
_cell_volume 1902.06(13)
_computing_cell_refinement 'Bruker SAINT+'
_computing_data_collection 'Bruker APEX5 2023/9-2'
_computing_data_reduction 'Bruker SAINT+'
_computing_molecular_graphics 'Bruker SHELXTL'
_computing_publication_material 'Bruker SHELXTL'
_computing_structure_refinement 'SHELXL-2019/1 (Sheldrick, 2019)'
_computing_structure_solution 'SHELXT-2018/2 (Sheldrick, 2015)'
_diffrn_ambient_temperature 100(2)
_diffrn_measured_fraction_theta_full 0.999
_diffrn_measured_fraction_theta_max 0.999
_diffrn_measurement_device_type 'Bruker Venture D8 with Photon III CMOS detector'
_diffrn_measurement_method 'f\ and w\ scans'
_diffrn_radiation_type MoK\a
_diffrn_radiation_wavelength 0.71073
_diffrn_reflns_av_R_equivalents 0.0363
_diffrn_reflns_av_unetI/netI 0.0420
_diffrn_reflns_Laue_measured_fraction_full 0.999
_diffrn_reflns_Laue_measured_fraction_max 0.999
_diffrn_reflns_limit_h_max 15
_diffrn_reflns_limit_h_min -15
_diffrn_reflns_limit_k_max 20
_diffrn_reflns_limit_k_min -20
_diffrn_reflns_limit_l_max 16
_diffrn_reflns_limit_l_min -16
_diffrn_reflns_number 32060
_diffrn_reflns_point_group_measured_fraction_full 0.998
_diffrn_reflns_point_group_measured_fraction_max 0.998
_diffrn_reflns_theta_full 25.242
_diffrn_reflns_theta_max 30.054
_diffrn_reflns_theta_min 2.227
_diffrn_source microsource
_exptl_absorpt_coefficient_mu 1.176
_exptl_absorpt_correction_T_max 0.7460
_exptl_absorpt_correction_T_min 0.6341
_exptl_absorpt_correction_type empirical
_exptl_absorpt_process_details SADABS
_exptl_crystal_colour green
_exptl_crystal_density_diffrn 1.459
_exptl_crystal_description stick
_exptl_crystal_F_000 868
_exptl_crystal_size_max 0.09
_exptl_crystal_size_mid 0.051
_exptl_crystal_size_min 0.024
_refine_diff_density_max 0.685
_refine_diff_density_min -0.693
_refine_diff_density_rms 0.073
_refine_ls_abs_structure_details
;
 Refined as an inversion twin.
;
_refine_ls_abs_structure_Flack 0.203(17)
_refine_ls_extinction_method none
_refine_ls_goodness_of_fit_ref 1.033
_refine_ls_hydrogen_treatment constr
_refine_ls_matrix_type full
_refine_ls_number_parameters 496
_refine_ls_number_reflns 11140
_refine_ls_number_restraints 1
_refine_ls_restrained_S_all 1.033
_refine_ls_R_factor_all 0.0461
_refine_ls_R_factor_gt 0.0389
_refine_ls_shift/su_max 0.001
_refine_ls_shift/su_mean 0.000
_refine_ls_structure_factor_coef Fsqd
_refine_ls_weighting_details 'w=1/[\s^2^(Fo^2^)+(0.0398P)^2^+0.9900P] where P=(Fo^2^+2Fc^2^)/3'
_refine_ls_weighting_scheme calc
_refine_ls_wR_factor_gt 0.0931
_refine_ls_wR_factor_ref 0.0968
_reflns_Friedel_coverage 0.926
_reflns_Friedel_fraction_full 0.997
_reflns_Friedel_fraction_max 0.996
_reflns_number_gt 9753
_reflns_number_total 11140
_reflns_threshold_expression 'I > 2\s(I)'
_cod_data_source_file Compound_5.cif
_cod_data_source_block sad_a
_cod_original_sg_symbol_H-M 'P 21'
_cod_database_code 1575331
_shelx_shelxl_version_number 2019/3
_shelx_space_group_comment
;
The symmetry employed for this shelxl refinement is uniquely defined
by the following loop, which should always be used as a source of
symmetry information in preference to the above space-group names.
They are only intended as comments.
;

loop_
_space_group_symop_operation_xyz
'x, y, z'
'-x, y+1/2, -z'

loop_
_atom_site_label
_atom_site_type_symbol
_atom_site_fract_x
_atom_site_fract_y
_atom_site_fract_z
_atom_site_U_iso_or_equiv
_atom_site_adp_type
_atom_site_occupancy
_atom_site_site_symmetry_order
_atom_site_calc_flag
_atom_site_refinement_flags_posn
_atom_site_refinement_flags_adp
_atom_site_refinement_flags_occupancy
_atom_site_disorder_assembly
_atom_site_disorder_group
Cu1 Cu 0.62665(3) 0.49971(3) 0.38861(3) 0.01056(11) Uani 1 1 d . . . . .
Cu2 Cu 0.12905(3) 0.50633(3) 0.88488(3) 0.01149(13) Uani 1 1 d . . . . .
O1 O 0.7445(4) 0.6008(3) 0.4008(3) 0.0144(7) Uani 1 1 d . . . . .
O2 O 0.5053(3) 0.4004(3) 0.3753(3) 0.0144(7) Uani 1 1 d . . . . .
O3 O 0.7606(3) 0.4113(3) 0.4055(3) 0.0141(7) Uani 1 1 d . . . . .
O4 O 0.4932(3) 0.5874(2) 0.3685(3) 0.0135(7) Uani 1 1 d . . . . .
O5 O 0.2622(4) 0.5939(3) 0.9000(3) 0.0163(8) Uani 1 1 d . . . . .
O6 O -0.0063(3) 0.4198(3) 0.8688(3) 0.0153(8) Uani 1 1 d . . . . .
O7 O 0.2482(3) 0.4045(3) 0.9015(3) 0.0149(7) Uani 1 1 d . . . . .
O8 O 0.0104(3) 0.6073(3) 0.8667(3) 0.0152(7) Uani 1 1 d . . . . .
N1 N 0.6235(3) 0.4961(4) 0.5903(2) 0.0140(7) Uani 1 1 d . . . . .
N2 N 0.6341(2) 0.4991(4) 1.1859(2) 0.0141(6) Uani 1 1 d . . . . .
N3 N 0.1381(2) 0.5103(4) 0.6835(2) 0.0145(7) Uani 1 1 d . . . . .
N4 N 0.1249(2) 0.5012(5) 0.0886(2) 0.0151(6) Uani 1 1 d . . . . .
C1 C 0.6289(3) 0.4966(4) 0.8260(3) 0.0127(7) Uani 1 1 d . . . . .
C2 C 0.7272(3) 0.5273(3) 0.7684(3) 0.0133(8) Uani 1 1 d . . . . .
H2 H 0.798072 0.547704 0.808090 0.016 Uiso 1 1 calc R U . . .
C3 C 0.7195(3) 0.5275(3) 0.6517(3) 0.0150(8) Uani 1 1 d . . . . .
H3 H 0.785575 0.551014 0.613165 0.018 Uiso 1 1 calc R U . . .
C4 C 0.5309(3) 0.4653(3) 0.6464(3) 0.0135(7) Uani 1 1 d . . . . .
H4 H 0.463206 0.441805 0.604409 0.016 Uiso 1 1 calc R U . . .
C5 C 0.5278(3) 0.4655(3) 0.7626(3) 0.0132(7) Uani 1 1 d . . . . .
H5 H 0.458554 0.444895 0.798496 0.016 Uiso 1 1 calc R U . . .
C6 C 0.6306(3) 0.4969(4) 0.9506(3) 0.0117(7) Uani 1 1 d . . . . .
C7 C 0.5258(3) 0.5126(3) 1.0076(3) 0.0137(7) Uani 1 1 d . . . . .
H7 H 0.451508 0.522081 0.967385 0.016 Uiso 1 1 calc R U . . .
C8 C 0.5328(3) 0.5142(3) 1.1241(3) 0.0149(8) Uani 1 1 d . . . . .
H8 H 0.461824 0.526554 1.162200 0.018 Uiso 1 1 calc R U . . .
C9 C 0.7333(3) 0.4832(3) 1.1307(3) 0.0121(7) Uani 1 1 d . . . . .
H9 H 0.805733 0.472153 1.173472 0.015 Uiso 1 1 calc R U . . .
C10 C 0.7367(3) 0.4820(3) 1.0146(3) 0.0142(8) Uani 1 1 d . . . . .
H10 H 0.809703 0.471166 0.979202 0.017 Uiso 1 1 calc R U . . .
C11 C 0.7238(3) 0.6859(3) 0.3745(3) 0.0157(7) Uani 1 1 d . . . . .
C12 C 0.6121(3) 0.7210(3) 0.3358(3) 0.0219(7) Uani 1 1 d . . . . .
H12 H 0.609366 0.783275 0.307562 0.026 Uiso 1 1 calc R U . . .
C13 C 0.5045(3) 0.6710(3) 0.3357(3) 0.0171(7) Uani 1 1 d . . . . .
C14 C 0.8284(3) 0.7527(3) 0.3864(4) 0.0256(8) Uani 1 1 d . . . . .
H14A H 0.804180 0.814448 0.357177 0.038 Uiso 1 1 calc R U . . .
H14B H 0.894712 0.728723 0.343980 0.038 Uiso 1 1 calc R U . . .
H14C H 0.854026 0.758422 0.465806 0.038 Uiso 1 1 calc R U . . .
C15 C 0.3902(3) 0.7176(3) 0.2920(4) 0.0276(9) Uani 1 1 d . . . . .
H15A H 0.386630 0.781635 0.321510 0.041 Uiso 1 1 calc R U . . .
H15B H 0.321286 0.681810 0.316289 0.041 Uiso 1 1 calc R U . . .
H15C H 0.388569 0.719613 0.209811 0.041 Uiso 1 1 calc R U . . .
C16 C 0.5272(3) 0.3140(3) 0.3877(3) 0.0160(7) Uani 1 1 d . . . . .
C17 C 0.6393(3) 0.2749(3) 0.4162(4) 0.0245(8) Uani 1 1 d . . . . .
H17 H 0.642391 0.209417 0.430806 0.029 Uiso 1 1 calc R U . . .
C18 C 0.7479(3) 0.3249(3) 0.4247(3) 0.0162(7) Uani 1 1 d . . . . .
C19 C 0.4211(3) 0.2496(3) 0.3693(4) 0.0259(8) Uani 1 1 d . . . . .
H19A H 0.439757 0.188158 0.402518 0.039 Uiso 1 1 calc R U . . .
H19B H 0.402805 0.242358 0.288646 0.039 Uiso 1 1 calc R U . . .
H19C H 0.351686 0.276466 0.404877 0.039 Uiso 1 1 calc R U . . .
C20 C 0.8603(3) 0.2732(3) 0.4609(4) 0.0289(9) Uani 1 1 d . . . . .
H20A H 0.850898 0.206445 0.442898 0.043 Uiso 1 1 calc R U . . .
H20B H 0.875445 0.280643 0.541956 0.043 Uiso 1 1 calc R U . . .
H20C H 0.927838 0.298739 0.421313 0.043 Uiso 1 1 calc R U . . .
C21 C 0.1330(3) 0.5077(4) 0.4481(2) 0.0115(7) Uani 1 1 d . . . . .
C22 C 0.2398(3) 0.5235(3) 0.5109(3) 0.0119(7) Uani 1 1 d . . . . .
H22 H 0.312923 0.532271 0.474979 0.014 Uiso 1 1 calc R U . . .
C23 C 0.2363(3) 0.5261(3) 0.6269(3) 0.0147(8) Uani 1 1 d . . . . .
H23 H 0.308410 0.539967 0.668879 0.018 Uiso 1 1 calc R U . . .
C24 C 0.0362(3) 0.4933(4) 0.6223(3) 0.0162(8) Uani 1 1 d . . . . .
H24 H -0.034558 0.481275 0.660830 0.019 Uiso 1 1 calc R U . . .
C25 C 0.0294(3) 0.4925(3) 0.5058(3) 0.0149(8) Uani 1 1 d . . . . .
H25 H -0.044812 0.481709 0.465976 0.018 Uiso 1 1 calc R U . . .
C26 C 0.1308(3) 0.5064(4) 0.3241(2) 0.0115(6) Uani 1 1 d . . . . .
C27 C 0.0297(3) 0.5351(3) 0.2607(3) 0.0137(7) Uani 1 1 d . . . . .
H27 H -0.039744 0.555826 0.296330 0.016 Uiso 1 1 calc R U . . .
C28 C 0.0325(3) 0.5328(3) 0.1444(3) 0.0141(7) Uani 1 1 d . . . . .
H28 H -0.035638 0.555172 0.101921 0.017 Uiso 1 1 calc R U . . .
C29 C 0.2212(3) 0.4725(3) 0.1501(3) 0.0144(8) Uani 1 1 d . . . . .
H29 H 0.287885 0.449606 0.111885 0.017 Uiso 1 1 calc R U . . .
C30 C 0.2290(3) 0.4745(3) 0.2663(3) 0.0133(8) Uani 1 1 d . . . . .
H30 H 0.299887 0.454538 0.306251 0.016 Uiso 1 1 calc R U . . .
C31 C 0.2554(3) 0.6805(3) 0.8739(3) 0.0164(7) Uani 1 1 d . . . . .
C33 C 0.1519(3) 0.7281(3) 0.8374(3) 0.0225(8) Uani 1 1 d . . . . .
H33 H 0.160280 0.790700 0.811750 0.027 Uiso 1 1 calc R U . . .
C34 C 0.0364(3) 0.6900(3) 0.8360(3) 0.0165(7) Uani 1 1 d . . . . .
C35 C 0.3719(3) 0.7347(3) 0.8878(4) 0.0272(9) Uani 1 1 d . . . . .
H35A H 0.364472 0.794157 0.846925 0.041 Uiso 1 1 calc R U . . .
H35B H 0.436828 0.697542 0.857761 0.041 Uiso 1 1 calc R U . . .
H35C H 0.389716 0.747227 0.967573 0.041 Uiso 1 1 calc R U . . .
C36 C -0.0671(3) 0.7493(3) 0.7928(4) 0.0260(8) Uani 1 1 d . . . . .
H36A H -0.041516 0.814794 0.787752 0.039 Uiso 1 1 calc R U . . .
H36B H -0.132554 0.744593 0.844355 0.039 Uiso 1 1 calc R U . . .
H36C H -0.094778 0.727032 0.718340 0.039 Uiso 1 1 calc R U . . .
C37 C 0.0009(3) 0.3314(3) 0.8830(3) 0.0168(7) Uani 1 1 d . . . . .
C38 C 0.1056(3) 0.2820(3) 0.9132(4) 0.0247(8) Uani 1 1 d . . . . .
H38 H 0.098083 0.217190 0.929703 0.030 Uiso 1 1 calc R U . . .
C39 C 0.2205(3) 0.3207(3) 0.9210(3) 0.0168(7) Uani 1 1 d . . . . .
C40 C -0.1148(3) 0.2787(3) 0.8640(4) 0.0259(8) Uani 1 1 d . . . . .
H40A H -0.114706 0.223706 0.913232 0.039 Uiso 1 1 calc R U . . .
H40B H -0.123150 0.258503 0.785568 0.039 Uiso 1 1 calc R U . . .
H40C H -0.181815 0.319759 0.881019 0.039 Uiso 1 1 calc R U . . .
C41 C 0.3243(3) 0.2575(3) 0.9568(4) 0.0271(8) Uani 1 1 d . . . . .
H41A H 0.299608 0.191784 0.949379 0.041 Uiso 1 1 calc R U . . .
H41B H 0.348882 0.270547 1.035206 0.041 Uiso 1 1 calc R U . . .
H41C H 0.391606 0.269331 0.909062 0.041 Uiso 1 1 calc R U . . .

loop_
_atom_site_aniso_label
_atom_site_aniso_U_11
_atom_site_aniso_U_22
_atom_site_aniso_U_33
_atom_site_aniso_U_23
_atom_site_aniso_U_13
_atom_site_aniso_U_12
Cu1 0.00799(18) 0.0104(3) 0.0133(2) 0.0017(3) 0.00054(14) -0.00035(18)
Cu2 0.00795(18) 0.0133(3) 0.0132(2) 0.0014(3) 0.00008(14) -0.00022(19)
O1 0.0139(16) 0.0129(16) 0.0164(17) 0.0012(13) 0.0014(12) 0.0007(13)
O2 0.0102(14) 0.0131(16) 0.0198(16) 0.0047(12) 0.0013(12) -0.0034(12)
O3 0.0081(14) 0.0167(17) 0.0174(17) 0.0002(13) -0.0002(12) 0.0019(12)
O4 0.0154(16) 0.0093(16) 0.0158(14) 0.0009(11) 0.0000(12) -0.0004(12)
O5 0.0153(17) 0.0147(16) 0.0188(17) 0.0005(13) -0.0007(13) -0.0005(13)
O6 0.0089(15) 0.020(2) 0.0169(15) 0.0026(13) 0.0001(12) -0.0023(13)
O7 0.0092(14) 0.0182(17) 0.0170(17) 0.0006(13) -0.0021(12) 0.0023(13)
O8 0.0115(15) 0.0183(18) 0.0156(14) 0.0030(12) -0.0002(11) 0.0003(13)
N1 0.0123(13) 0.0166(18) 0.0130(12) 0.0016(15) 0.0004(10) 0.0033(15)
N2 0.0121(13) 0.0163(17) 0.0138(12) 0.0010(18) -0.0002(10) -0.0031(17)
N3 0.0119(13) 0.0176(19) 0.0140(13) 0.0000(17) 0.0001(10) 0.0017(17)
N4 0.0129(13) 0.0185(16) 0.0140(12) 0.0014(17) 0.0014(10) -0.0029(16)
C1 0.0117(14) 0.015(2) 0.0116(13) 0.0005(19) -0.0004(11) 0.000(2)
C2 0.0109(15) 0.016(2) 0.0133(16) 0.0014(13) 0.0007(13) 0.0009(14)
C3 0.0095(15) 0.020(2) 0.0156(16) 0.0027(14) 0.0034(13) 0.0008(14)
C4 0.0117(16) 0.0141(17) 0.0145(17) -0.0016(13) 0.0007(13) 0.0002(13)
C5 0.0102(16) 0.0145(17) 0.0151(17) 0.0012(13) 0.0018(13) 0.0008(14)
C6 0.0126(15) 0.0115(19) 0.0111(14) -0.0009(19) 0.0012(11) 0.0010(19)
C7 0.0100(15) 0.016(2) 0.0145(14) -0.0011(17) 0.0009(11) -0.0002(16)
C8 0.0122(15) 0.019(2) 0.0140(15) -0.0013(17) 0.0016(12) -0.0023(17)
C9 0.0105(15) 0.015(2) 0.0112(15) -0.0009(13) -0.0003(12) 0.0001(14)
C10 0.0103(15) 0.016(2) 0.0159(16) -0.0014(14) 0.0014(12) 0.0002(14)
C11 0.0156(16) 0.0144(16) 0.0176(17) -0.0003(14) 0.0044(14) -0.0027(13)
C12 0.0203(17) 0.0116(15) 0.033(2) 0.0050(14) -0.0035(15) -0.0012(13)
C13 0.0168(16) 0.0145(17) 0.0200(18) -0.0021(14) -0.0003(14) 0.0040(13)
C14 0.0162(17) 0.0155(17) 0.045(3) 0.0019(16) -0.0002(16) -0.0040(13)
C15 0.0196(18) 0.0201(19) 0.042(2) 0.0033(17) -0.0060(17) 0.0057(15)
C16 0.0161(16) 0.0158(16) 0.0161(16) 0.0013(13) 0.0015(13) -0.0033(13)
C17 0.0183(17) 0.0099(15) 0.045(2) 0.0016(15) -0.0064(16) -0.0012(13)
C18 0.0128(15) 0.0162(16) 0.0191(17) -0.0002(14) -0.0035(13) 0.0035(13)
C19 0.0171(17) 0.0175(18) 0.043(2) 0.0006(16) -0.0037(16) -0.0050(14)
C20 0.0164(17) 0.0175(18) 0.052(3) 0.0050(17) -0.0099(17) 0.0015(14)
C21 0.0119(14) 0.0101(17) 0.0123(14) -0.0013(18) -0.0008(11) 0.0023(19)
C22 0.0092(15) 0.015(2) 0.0116(15) -0.0018(13) 0.0021(11) -0.0006(14)
C23 0.0113(16) 0.018(2) 0.0151(16) -0.0026(14) -0.0007(13) 0.0009(15)
C24 0.0088(14) 0.025(2) 0.0147(15) 0.0004(18) 0.0020(12) 0.0003(18)
C25 0.0112(15) 0.020(2) 0.0132(14) -0.0005(17) -0.0017(12) 0.0004(17)
C26 0.0114(14) 0.0104(16) 0.0129(14) 0.0000(19) 0.0004(11) -0.003(2)
C27 0.0118(16) 0.0157(18) 0.0138(16) 0.0008(13) 0.0007(13) 0.0035(14)
C28 0.0124(17) 0.0156(18) 0.0142(16) 0.0010(13) -0.0017(13) -0.0007(14)
C29 0.0113(16) 0.018(2) 0.0136(16) -0.0017(13) 0.0013(13) -0.0024(14)
C30 0.0098(15) 0.017(2) 0.0134(16) 0.0001(13) -0.0001(13) 0.0004(14)
C31 0.0137(15) 0.0167(16) 0.0189(17) -0.0034(14) 0.0001(14) -0.0048(13)
C33 0.0197(17) 0.0132(16) 0.034(2) 0.0019(15) -0.0030(15) -0.0013(14)
C34 0.0142(15) 0.0154(16) 0.0200(17) -0.0036(14) 0.0012(14) 0.0027(13)
C35 0.0153(17) 0.0221(19) 0.044(3) 0.0017(17) -0.0058(17) -0.0060(14)
C36 0.0156(17) 0.0183(17) 0.044(2) 0.0064(16) -0.0023(16) 0.0070(14)
C37 0.0138(15) 0.0175(17) 0.0193(18) -0.0043(14) 0.0022(14) -0.0024(13)
C38 0.0180(17) 0.0125(16) 0.043(2) -0.0011(16) -0.0005(16) 0.0019(14)
C39 0.0168(16) 0.0151(16) 0.0182(18) -0.0028(14) 0.0001(14) 0.0037(13)
C40 0.0166(17) 0.0194(18) 0.042(2) -0.0036(17) 0.0000(16) -0.0035(14)
C41 0.0184(17) 0.0218(19) 0.041(2) 0.0018(17) -0.0014(17) 0.0081(15)

loop_
_atom_type_symbol
_atom_type_description
_atom_type_scat_dispersion_real
_atom_type_scat_dispersion_imag
_atom_type_scat_source
C C 0.0033 0.0016 'International Tables Vol C Tables 4.2.6.8 and 6.1.1.4'
H H 0.0000 0.0000 'International Tables Vol C Tables 4.2.6.8 and 6.1.1.4'
Cu Cu 0.3201 1.2651 'International Tables Vol C Tables 4.2.6.8 and 6.1.1.4'
N N 0.0061 0.0033 'International Tables Vol C Tables 4.2.6.8 and 6.1.1.4'
O O 0.0106 0.0060 'International Tables Vol C Tables 4.2.6.8 and 6.1.1.4'

loop_
_geom_angle_atom_site_label_1
_geom_angle_atom_site_label_2
_geom_angle_atom_site_label_3
_geom_angle
_geom_angle_site_symmetry_1
_geom_angle_site_symmetry_3
_geom_angle_publ_flag
O4 Cu1 O1 92.69(18) . . ?
O4 Cu1 O3 178.83(18) . . ?
O1 Cu1 O3 87.50(11) . . ?
O4 Cu1 O2 85.97(13) . . ?
O1 Cu1 O2 178.64(19) . . ?
O3 Cu1 O2 93.84(19) . . ?
O4 Cu1 N1 95.15(15) . . ?
O1 Cu1 N1 89.01(16) . . ?
O3 Cu1 N1 86.02(15) . . ?
O2 Cu1 N1 91.32(16) . . ?
O4 Cu1 N2 86.63(15) . 1_554 ?
O1 Cu1 N2 91.25(16) . 1_554 ?
O3 Cu1 N2 92.20(15) . 1_554 ?
O2 Cu1 N2 88.46(15) . 1_554 ?
N1 Cu1 N2 178.2(2) . 1_554 ?
O5 Cu2 O6 179.15(19) . . ?
O5 Cu2 O8 92.91(18) . . ?
O6 Cu2 O8 86.27(13) . . ?
O5 Cu2 O7 87.25(11) . . ?
O6 Cu2 O7 93.57(19) . . ?
O8 Cu2 O7 179.41(19) . . ?
O5 Cu2 N3 90.53(15) . . ?
O6 Cu2 N3 89.17(15) . . ?
O8 Cu2 N3 86.15(16) . . ?
O7 Cu2 N3 93.28(16) . . ?
O5 Cu2 N4 88.70(16) . 1_556 ?
O6 Cu2 N4 91.61(15) . 1_556 ?
O8 Cu2 N4 95.02(16) . 1_556 ?
O7 Cu2 N4 85.55(17) . 1_556 ?
N3 Cu2 N4 178.63(13) . 1_556 ?
C11 O1 Cu1 124.8(3) . . ?
C16 O2 Cu1 124.4(3) . . ?
C18 O3 Cu1 123.6(3) . . ?
C13 O4 Cu1 123.7(3) . . ?
C31 O5 Cu2 124.2(3) . . ?
C37 O6 Cu2 124.6(3) . . ?
C39 O7 Cu2 123.1(3) . . ?
C34 O8 Cu2 123.3(3) . . ?
C4 N1 C3 117.0(3) . . ?
C4 N1 Cu1 123.8(3) . . ?
C3 N1 Cu1 119.2(2) . . ?
C9 N2 C8 117.2(3) . . ?
C9 N2 Cu1 124.1(2) . 1_556 ?
C8 N2 Cu1 118.7(2) . 1_556 ?
C23 N3 C24 116.9(3) . . ?
C23 N3 Cu2 125.6(2) . . ?
C24 N3 Cu2 117.5(2) . . ?
C28 N4 C29 117.0(3) . . ?
C28 N4 Cu2 122.6(3) . 1_554 ?
C29 N4 Cu2 120.2(2) . 1_554 ?
C2 C1 C5 117.9(3) . . ?
C2 C1 C6 121.2(3) . . ?
C5 C1 C6 120.9(3) . . ?
C3 C2 C1 118.7(3) . . ?
C3 C2 H2 120.6 . . ?
C1 C2 H2 120.6 . . ?
N1 C3 C2 123.6(3) . . ?
N1 C3 H3 118.2 . . ?
C2 C3 H3 118.2 . . ?
N1 C4 C5 123.8(4) . . ?
N1 C4 H4 118.1 . . ?
C5 C4 H4 118.1 . . ?
C4 C5 C1 118.8(3) . . ?
C4 C5 H5 120.6 . . ?
C1 C5 H5 120.6 . . ?
C10 C6 C7 118.0(3) . . ?
C10 C6 C1 121.1(3) . . ?
C7 C6 C1 120.9(3) . . ?
C8 C7 C6 118.6(3) . . ?
C8 C7 H7 120.7 . . ?
C6 C7 H7 120.7 . . ?
N2 C8 C7 123.7(3) . . ?
N2 C8 H8 118.2 . . ?
C7 C8 H8 118.2 . . ?
N2 C9 C10 123.7(3) . . ?
N2 C9 H9 118.1 . . ?
C10 C9 H9 118.1 . . ?
C9 C10 C6 118.8(3) . . ?
C9 C10 H10 120.6 . . ?
C6 C10 H10 120.6 . . ?
O1 C11 C12 124.8(4) . . ?
O1 C11 C14 116.6(4) . . ?
C12 C11 C14 118.7(3) . . ?
C13 C12 C11 124.8(3) . . ?
C13 C12 H12 117.6 . . ?
C11 C12 H12 117.6 . . ?
O4 C13 C12 125.5(4) . . ?
O4 C13 C15 115.2(4) . . ?
C12 C13 C15 119.3(3) . . ?
C11 C14 H14A 109.5 . . ?
C11 C14 H14B 109.5 . . ?
H14A C14 H14B 109.5 . . ?
C11 C14 H14C 109.5 . . ?
H14A C14 H14C 109.5 . . ?
H14B C14 H14C 109.5 . . ?
C13 C15 H15A 109.5 . . ?
C13 C15 H15B 109.5 . . ?
H15A C15 H15B 109.5 . . ?
C13 C15 H15C 109.5 . . ?
H15A C15 H15C 109.5 . . ?
H15B C15 H15C 109.5 . . ?
O2 C16 C17 125.7(3) . . ?
O2 C16 C19 115.4(3) . . ?
C17 C16 C19 118.9(3) . . ?
C16 C17 C18 125.2(3) . . ?
C16 C17 H17 117.4 . . ?
C18 C17 H17 117.4 . . ?
O3 C18 C17 125.8(4) . . ?
O3 C18 C20 115.5(3) . . ?
C17 C18 C20 118.7(3) . . ?
C16 C19 H19A 109.5 . . ?
C16 C19 H19B 109.5 . . ?
H19A C19 H19B 109.5 . . ?
C16 C19 H19C 109.5 . . ?
H19A C19 H19C 109.5 . . ?
H19B C19 H19C 109.5 . . ?
C18 C20 H20A 109.5 . . ?
C18 C20 H20B 109.5 . . ?
H20A C20 H20B 109.5 . . ?
C18 C20 H20C 109.5 . . ?
H20A C20 H20C 109.5 . . ?
H20B C20 H20C 109.5 . . ?
C25 C21 C22 118.1(3) . . ?
C25 C21 C26 121.1(3) . . ?
C22 C21 C26 120.8(3) . . ?
C23 C22 C21 118.4(3) . . ?
C23 C22 H22 120.8 . . ?
C21 C22 H22 120.8 . . ?
N3 C23 C22 124.2(3) . . ?
N3 C23 H23 117.9 . . ?
C22 C23 H23 117.9 . . ?
N3 C24 C25 123.3(3) . . ?
N3 C24 H24 118.4 . . ?
C25 C24 H24 118.4 . . ?
C24 C25 C21 119.0(3) . . ?
C24 C25 H25 120.5 . . ?
C21 C25 H25 120.5 . . ?
C27 C26 C30 117.7(3) . . ?
C27 C26 C21 120.9(3) . . ?
C30 C26 C21 121.3(3) . . ?
C28 C27 C26 118.6(3) . . ?
C28 C27 H27 120.7 . . ?
C26 C27 H27 120.7 . . ?
N4 C28 C27 124.0(3) . . ?
N4 C28 H28 118.0 . . ?
C27 C28 H28 118.0 . . ?
N4 C29 C30 123.5(3) . . ?
N4 C29 H29 118.2 . . ?
C30 C29 H29 118.2 . . ?
C29 C30 C26 119.0(3) . . ?
C29 C30 H30 120.5 . . ?
C26 C30 H30 120.5 . . ?
O5 C31 C33 125.9(4) . . ?
O5 C31 C35 115.2(4) . . ?
C33 C31 C35 118.9(3) . . ?
C31 C33 C34 124.6(3) . . ?
C31 C33 H33 117.7 . . ?
C34 C33 H33 117.7 . . ?
O8 C34 C33 125.3(4) . . ?
O8 C34 C36 115.8(3) . . ?
C33 C34 C36 118.8(3) . . ?
C31 C35 H35A 109.5 . . ?
C31 C35 H35B 109.5 . . ?
H35A C35 H35B 109.5 . . ?
C31 C35 H35C 109.5 . . ?
H35A C35 H35C 109.5 . . ?
H35B C35 H35C 109.5 . . ?
C34 C36 H36A 109.5 . . ?
C34 C36 H36B 109.5 . . ?
H36A C36 H36B 109.5 . . ?
C34 C36 H36C 109.5 . . ?
H36A C36 H36C 109.5 . . ?
H36B C36 H36C 109.5 . . ?
O6 C37 C38 125.3(4) . . ?
O6 C37 C40 115.2(3) . . ?
C38 C37 C40 119.5(3) . . ?
C39 C38 C37 125.1(4) . . ?
C39 C38 H38 117.4 . . ?
C37 C38 H38 117.4 . . ?
O7 C39 C38 126.5(4) . . ?
O7 C39 C41 115.1(4) . . ?
C38 C39 C41 118.3(3) . . ?
C37 C40 H40A 109.5 . . ?
C37 C40 H40B 109.5 . . ?
H40A C40 H40B 109.5 . . ?
C37 C40 H40C 109.5 . . ?
H40A C40 H40C 109.5 . . ?
H40B C40 H40C 109.5 . . ?
C39 C41 H41A 109.5 . . ?
C39 C41 H41B 109.5 . . ?
H41A C41 H41B 109.5 . . ?
C39 C41 H41C 109.5 . . ?
H41A C41 H41C 109.5 . . ?
H41B C41 H41C 109.5 . . ?

loop_
_geom_bond_atom_site_label_1
_geom_bond_atom_site_label_2
_geom_bond_distance
_geom_bond_site_symmetry_2
_geom_bond_publ_flag
Cu1 O4 1.954(4) . ?
Cu1 O1 1.955(4) . ?
Cu1 O3 1.962(4) . ?
Cu1 O2 1.963(4) . ?
Cu1 N1 2.409(3) . ?
Cu1 N2 2.424(3) 1_554 ?
Cu2 O5 1.946(4) . ?
Cu2 O6 1.956(4) . ?
Cu2 O8 1.963(4) . ?
Cu2 O7 1.975(4) . ?
Cu2 N3 2.410(3) . ?
Cu2 N4 2.434(3) 1_556 ?
O1 C11 1.272(5) . ?
O2 C16 1.264(5) . ?
O3 C18 1.263(5) . ?
O4 C13 1.263(5) . ?
O5 C31 1.276(5) . ?
O6 C37 1.275(6) . ?
O7 C39 1.259(5) . ?
O8 C34 1.274(5) . ?
N1 C4 1.335(5) . ?
N1 C3 1.348(5) . ?
N2 C9 1.337(4) . ?
N2 C8 1.340(4) . ?
N3 C23 1.335(4) . ?
N3 C24 1.347(4) . ?
N4 C28 1.334(5) . ?
N4 C29 1.339(5) . ?
C1 C2 1.395(5) . ?
C1 C5 1.403(5) . ?
C1 C6 1.486(5) . ?
C2 C3 1.390(5) . ?
C2 H2 0.9500 . ?
C3 H3 0.9500 . ?
C4 C5 1.388(5) . ?
C4 H4 0.9500 . ?
C5 H5 0.9500 . ?
C6 C10 1.397(5) . ?
C6 C7 1.401(4) . ?
C7 C8 1.389(4) . ?
C7 H7 0.9500 . ?
C8 H8 0.9500 . ?
C9 C10 1.388(4) . ?
C9 H9 0.9500 . ?
C10 H10 0.9500 . ?
C11 C12 1.405(5) . ?
C11 C14 1.511(5) . ?
C12 C13 1.399(5) . ?
C12 H12 0.9500 . ?
C13 C15 1.514(5) . ?
C14 H14A 0.9800 . ?
C14 H14B 0.9800 . ?
C14 H14C 0.9800 . ?
C15 H15A 0.9800 . ?
C15 H15B 0.9800 . ?
C15 H15C 0.9800 . ?
C16 C17 1.400(5) . ?
C16 C19 1.510(5) . ?
C17 C18 1.409(5) . ?
C17 H17 0.9500 . ?
C18 C20 1.504(5) . ?
C19 H19A 0.9800 . ?
C19 H19B 0.9800 . ?
C19 H19C 0.9800 . ?
C20 H20A 0.9800 . ?
C20 H20B 0.9800 . ?
C20 H20C 0.9800 . ?
C21 C25 1.393(5) . ?
C21 C22 1.398(4) . ?
C21 C26 1.479(4) . ?
C22 C23 1.387(4) . ?
C22 H22 0.9500 . ?
C23 H23 0.9500 . ?
C24 C25 1.389(4) . ?
C24 H24 0.9500 . ?
C25 H25 0.9500 . ?
C26 C27 1.393(5) . ?
C26 C30 1.399(5) . ?
C27 C28 1.391(5) . ?
C27 H27 0.9500 . ?
C28 H28 0.9500 . ?
C29 C30 1.386(5) . ?
C29 H29 0.9500 . ?
C30 H30 0.9500 . ?
C31 C33 1.394(5) . ?
C31 C35 1.518(5) . ?
C33 C34 1.401(5) . ?
C33 H33 0.9500 . ?
C34 C36 1.506(5) . ?
C35 H35A 0.9800 . ?
C35 H35B 0.9800 . ?
C35 H35C 0.9800 . ?
C36 H36A 0.9800 . ?
C36 H36B 0.9800 . ?
C36 H36C 0.9800 . ?
C37 C38 1.400(5) . ?
C37 C40 1.504(5) . ?
C38 C39 1.398(5) . ?
C38 H38 0.9500 . ?
C39 C41 1.516(5) . ?
C40 H40A 0.9800 . ?
C40 H40B 0.9800 . ?
C40 H40C 0.9800 . ?
C41 H41A 0.9800 . ?
C41 H41B 0.9800 . ?
C41 H41C 0.9800 . ?

loop_
_geom_hbond_atom_site_label_D
_geom_hbond_atom_site_label_H
_geom_hbond_atom_site_label_A
_geom_hbond_distance_DH
_geom_hbond_distance_HA
_geom_hbond_distance_DA
_geom_hbond_angle_DHA
_geom_hbond_site_symmetry_A
_geom_hbond_publ_flag
C2 H2 O8 0.95 2.59 3.518(5) 165.8 1_655 yes
C3 H3 O1 0.95 2.65 3.195(5) 117.0 . yes
C7 H7 O5 0.95 2.45 3.368(5) 161.1 . yes
C8 H8 O4 0.95 2.62 3.147(5) 115.6 1_556 yes
C10 H10 O6 0.95 2.60 3.544(5) 171.4 1_655 yes
C22 H22 O4 0.95 2.56 3.495(5) 168.8 . yes
C24 H24 O6 0.95 2.64 3.178(5) 116.7 . yes
C25 H25 O3 0.95 2.47 3.389(5) 161.5 1_455 yes
C29 H29 O7 0.95 2.61 3.148(5) 116.4 1_554 yes
C30 H30 O2 0.95 2.53 3.464(5) 168.9 . yes

loop_
_geom_torsion_atom_site_label_1
_geom_torsion_atom_site_label_2
_geom_torsion_atom_site_label_3
_geom_torsion_atom_site_label_4
_geom_torsion
_geom_torsion_site_symmetry_1
_geom_torsion_site_symmetry_2
_geom_torsion_site_symmetry_3
_geom_torsion_site_symmetry_4
_geom_torsion_publ_flag
C5 C1 C2 C3 1.4(7) . . . . ?
C6 C1 C2 C3 -178.6(3) . . . . ?
C4 N1 C3 C2 1.4(7) . . . . ?
Cu1 N1 C3 C2 -179.2(3) . . . . ?
C1 C2 C3 N1 -2.7(7) . . . . ?
C3 N1 C4 C5 1.2(7) . . . . ?
Cu1 N1 C4 C5 -178.2(3) . . . . ?
N1 C4 C5 C1 -2.4(7) . . . . ?
C2 C1 C5 C4 0.9(7) . . . . ?
C6 C1 C5 C4 -179.1(3) . . . . ?
C2 C1 C6 C10 -31.9(6) . . . . ?
C5 C1 C6 C10 148.1(6) . . . . ?
C2 C1 C6 C7 147.7(6) . . . . ?
C5 C1 C6 C7 -32.3(6) . . . . ?
C10 C6 C7 C8 1.0(8) . . . . ?
C1 C6 C7 C8 -178.6(4) . . . . ?
C9 N2 C8 C7 1.0(8) . . . . ?
Cu1 N2 C8 C7 -178.0(4) 1_556 . . . ?
C6 C7 C8 N2 -1.7(8) . . . . ?
C8 N2 C9 C10 0.3(8) . . . . ?
Cu1 N2 C9 C10 179.2(3) 1_556 . . . ?
N2 C9 C10 C6 -0.9(7) . . . . ?
C7 C6 C10 C9 0.1(7) . . . . ?
C1 C6 C10 C9 179.8(3) . . . . ?
Cu1 O1 C11 C12 1.9(6) . . . . ?
Cu1 O1 C11 C14 -178.0(3) . . . . ?
O1 C11 C12 C13 9.6(7) . . . . ?
C14 C11 C12 C13 -170.5(4) . . . . ?
Cu1 O4 C13 C12 -16.9(6) . . . . ?
Cu1 O4 C13 C15 162.2(3) . . . . ?
C11 C12 C13 O4 -1.3(7) . . . . ?
C11 C12 C13 C15 179.7(4) . . . . ?
Cu1 O2 C16 C17 2.1(6) . . . . ?
Cu1 O2 C16 C19 -177.7(3) . . . . ?
O2 C16 C17 C18 -6.6(7) . . . . ?
C19 C16 C17 C18 173.2(4) . . . . ?
Cu1 O3 C18 C17 12.8(6) . . . . ?
Cu1 O3 C18 C20 -166.6(3) . . . . ?
C16 C17 C18 O3 -1.8(7) . . . . ?
C16 C17 C18 C20 177.5(4) . . . . ?
C25 C21 C22 C23 -2.0(7) . . . . ?
C26 C21 C22 C23 178.6(3) . . . . ?
C24 N3 C23 C22 -1.8(8) . . . . ?
Cu2 N3 C23 C22 176.8(3) . . . . ?
C21 C22 C23 N3 3.1(7) . . . . ?
C23 N3 C24 C25 -0.6(8) . . . . ?
Cu2 N3 C24 C25 -179.3(4) . . . . ?
N3 C24 C25 C21 1.6(8) . . . . ?
C22 C21 C25 C24 -0.2(8) . . . . ?
C26 C21 C25 C24 179.2(4) . . . . ?
C25 C21 C26 C27 31.5(6) . . . . ?
C22 C21 C26 C27 -149.1(6) . . . . ?
C25 C21 C26 C30 -147.2(6) . . . . ?
C22 C21 C26 C30 32.2(5) . . . . ?
C30 C26 C27 C28 -1.5(7) . . . . ?
C21 C26 C27 C28 179.7(3) . . . . ?
C29 N4 C28 C27 -1.8(8) . . . . ?
Cu2 N4 C28 C27 -176.8(3) 1_554 . . . ?
C26 C27 C28 N4 2.7(7) . . . . ?
C28 N4 C29 C30 -0.2(8) . . . . ?
Cu2 N4 C29 C30 174.9(3) 1_554 . . . ?
N4 C29 C30 C26 1.2(7) . . . . ?
C27 C26 C30 C29 -0.3(7) . . . . ?
C21 C26 C30 C29 178.4(3) . . . . ?
Cu2 O5 C31 C33 4.2(6) . . . . ?
Cu2 O5 C31 C35 -177.4(3) . . . . ?
O5 C31 C33 C34 7.6(7) . . . . ?
C35 C31 C33 C34 -170.7(4) . . . . ?
Cu2 O8 C34 C33 -16.7(6) . . . . ?
Cu2 O8 C34 C36 162.1(3) . . . . ?
C31 C33 C34 O8 -0.5(7) . . . . ?
C31 C33 C34 C36 -179.2(4) . . . . ?
Cu2 O6 C37 C38 0.6(6) . . . . ?
Cu2 O6 C37 C40 -179.0(3) . . . . ?
O6 C37 C38 C39 -7.1(7) . . . . ?
C40 C37 C38 C39 172.5(4) . . . . ?
Cu2 O7 C39 C38 12.9(6) . . . . ?
Cu2 O7 C39 C41 -166.7(3) . . . . ?
C37 C38 C39 O7 -0.6(7) . . . . ?
C37 C38 C39 C41 179.0(4) . . . . ?
